data_2008198
loop_
_publ_author_name
'Leopoldo Suescun'
'Ra\'ul A. Mariezcurrena'
'Alvaro W. Mombr\'u'
'Danilo Davyt'
'Eduardo Manta'

_publ_section_title
;
 3-(3-Indolyl)acrylamide
;
_journal_issue 2
_journal_name_full 'Acta Crystallographica Section C'
_journal_page_first 211
_journal_page_last 213
_journal_paper_doi 10.1107/S0108270198012505
_journal_volume 55
_journal_year 1999
_chemical_formula_sum 'C11 H10 N2 O'
_chemical_formula_weight 186.21
_chemical_name_systematic
;
3-(3-indolyl)acrylamide
;
_space_group_IT_number 61
_symmetry_cell_setting orthorhombic
_symmetry_space_group_name_Hall '-P 2ac 2ab'
_symmetry_space_group_name_H-M 'P b c a'
_audit_creation_method SHELXL97
_cell_angle_alpha 90.00
_cell_angle_beta 90.00
_cell_angle_gamma 90.00
_cell_formula_units_Z 8
_cell_length_a 14.283(2)
_cell_length_b 17.083(4)
_cell_length_c 7.723(3)
_cell_measurement_reflns_used 25
_cell_measurement_temperature 293(2)
_cell_measurement_theta_max 24.98
_cell_measurement_theta_min 20.32
_cell_volume 1884.4(9)
_computing_cell_refinement 'MSC/AFC Diffractometer Control Software'
_computing_data_collection
;MSC/AFC Diffractometer Control Software (Molecular Structure Corporation,
 1993)
;
_computing_data_reduction 'MSC/AFC Diffractometer Control Software'
_computing_molecular_graphics 'ZORTEP (Zsolnai & Pritzkow, 1995)'
_computing_publication_material 'PLATON (Spek, 1990)'
_computing_structure_refinement 'SHELXL97 (Sheldrick, 1997)'
_computing_structure_solution 'SHELXS97 (Sheldrick, 1990)'
_diffrn_ambient_temperature 293(2)
_diffrn_measured_fraction_theta_full 0.874
_diffrn_measured_fraction_theta_max 0.874
_diffrn_measurement_device_type 'Rigaku AFC-7S'
_diffrn_measurement_method \q/2\q
_diffrn_radiation_monochromator graphite
_diffrn_radiation_source 'fine-focus sealed tube'
_diffrn_radiation_type MoK\a
_diffrn_radiation_wavelength 0.71069
_diffrn_reflns_av_R_equivalents 0.021
_diffrn_reflns_av_sigmaI/netI 0.105
_diffrn_reflns_limit_h_max 18
_diffrn_reflns_limit_h_min -10
_diffrn_reflns_limit_k_max 22
_diffrn_reflns_limit_k_min -12
_diffrn_reflns_limit_l_max 10
_diffrn_reflns_limit_l_min -5
_diffrn_reflns_number 2542
_diffrn_reflns_theta_full 27.50
_diffrn_reflns_theta_max 27.5
_diffrn_reflns_theta_min 2.38
_diffrn_standards_decay_% 0
_diffrn_standards_interval_count 150
_diffrn_standards_number 3
_exptl_absorpt_coefficient_mu 0.087
_exptl_absorpt_correction_T_max 0.983
_exptl_absorpt_correction_T_min 0.942
_exptl_absorpt_correction_type \y-scan
_exptl_absorpt_process_details
;MSC/AFC Diffractometer Control Software (Molecular Structure Corporation,
 1993)
;
_exptl_crystal_colour Yellow
_exptl_crystal_density_diffrn 1.313
_exptl_crystal_density_method 'not measured'
_exptl_crystal_description Plate
_exptl_crystal_F_000 784
_exptl_crystal_size_max 0.7
_exptl_crystal_size_mid 0.4
_exptl_crystal_size_min 0.2
_refine_diff_density_max 0.158
_refine_diff_density_min -0.192
_refine_ls_extinction_method none
_refine_ls_goodness_of_fit_ref 0.980
_refine_ls_hydrogen_treatment refall
_refine_ls_matrix_type full
_refine_ls_number_parameters 167
_refine_ls_number_reflns 2159
_refine_ls_number_restraints 0
_refine_ls_restrained_S_all 0.980
_refine_ls_R_factor_all 0.159
_refine_ls_R_factor_gt 0.041
_refine_ls_shift/su_max <0.001
_refine_ls_shift/su_mean 0.000
_refine_ls_structure_factor_coef Fsqd
_refine_ls_weighting_details 'w = 1/[\s^2^(Fo^2^)+(0.0495P)^2^] where P=(Fo^2^+2Fc^2^)/3'
_refine_ls_weighting_scheme calc
_refine_ls_wR_factor_ref 0.132
_reflns_number_gt 893
_reflns_number_total 2159
_reflns_threshold_expression I>2\s(I)
_cod_data_source_file sx1071.cif
_cod_data_source_block I
_cod_depositor_comments
;
The following automatic conversions were performed:

'_refine_ls_weighting_scheme' value 'calc w =
1/[\s^2^(Fo^2^)+(0.0495P)^2^] where P=(Fo^2^+2Fc^2^)/3' was changed
to 'calc'. New tag '_refine_ls_weighting_details' was created. The
value of the new tag was set to 'w = 1/[\s^2^(Fo^2^)+(0.0495P)^2^]
where P=(Fo^2^+2Fc^2^)/3'.

Automatic conversion script
Id: cif_fix_values 3143 2015-03-26 13:38:13Z robertas 
;
_cod_original_cell_volume 1884.5(8)
_cod_database_code 2008198

loop_
_symmetry_equiv_pos_as_xyz
'x, y, z'
'x+1/2, -y+1/2, -z'
'-x, y+1/2, -z+1/2'
'-x+1/2, -y, z+1/2'
'-x, -y, -z'
'-x-1/2, y-1/2, z'
'x, -y-1/2, z-1/2'
'x-1/2, y, -z-1/2'

loop_
_atom_site_label
_atom_site_fract_x
_atom_site_fract_y
_atom_site_fract_z
_atom_site_U_iso_or_equiv
_atom_site_adp_type
_atom_site_calc_flag
_atom_site_refinement_flags
_atom_site_occupancy
_atom_site_disorder_assembly
_atom_site_disorder_group
_atom_site_type_symbol
N1 0.39050(13) 0.49834(13) 0.5299(3) 0.0450(6) Uani d . 1 . . N
H1 0.4212(19) 0.5445(16) 0.538(3) 0.062(9) Uiso d . 1 . . H
C2 0.33053(16) 0.47748(15) 0.4017(3) 0.0422(6) Uani d . 1 . . C
H2 0.3298(16) 0.5065(13) 0.294(3) 0.045(7) Uiso d . 1 . . H
C3 0.27882(15) 0.41317(14) 0.4497(3) 0.0376(6) Uani d . 1 . . C
C4 0.28323(17) 0.33788(15) 0.7469(4) 0.0440(6) Uani d . 1 . . C
H4 0.2351(15) 0.2977(13) 0.723(3) 0.041(6) Uiso d . 1 . . H
C5 0.32563(19) 0.33895(16) 0.9077(4) 0.0490(7) Uani d . 1 . . C
H5 0.3041(17) 0.2980(15) 0.994(3) 0.062(8) Uiso d . 1 . . H
C6 0.39372(19) 0.39436(17) 0.9487(4) 0.0522(7) Uani d . 1 . . C
H6 0.4205(18) 0.3944(17) 1.067(3) 0.069(9) Uiso d . 1 . . H
C7 0.42152(18) 0.44946(17) 0.8301(4) 0.0486(7) Uani d . 1 . . C
H7 0.4675(19) 0.4930(18) 0.852(4) 0.076(9) Uiso d . 1 . . H
C8 0.37810(15) 0.44853(14) 0.6688(3) 0.0390(6) Uani d . 1 . . C
C9 0.30863(14) 0.39378(13) 0.6235(3) 0.0349(5) Uani d . 1 . . C
C10 0.20572(16) 0.38096(14) 0.3424(3) 0.0400(6) Uani d . 1 . . C
H10 0.2025(14) 0.4012(13) 0.222(3) 0.045(7) Uiso d . 1 . . H
C11 0.14090(16) 0.32824(14) 0.3827(3) 0.0398(6) Uani d . 1 . . C
H11 0.1377(15) 0.3036(13) 0.493(3) 0.040(6) Uiso d . 1 . . H
C12 0.06836(17) 0.30522(14) 0.2573(4) 0.0398(6) Uani d . 1 . . C
N13 0.01558(16) 0.24401(15) 0.3026(3) 0.0503(6) Uani d . 1 . . N
H13A 0.0236(17) 0.2170(16) 0.408(4) 0.061(9) Uiso d . 1 . . H
H13B -0.0290(19) 0.2282(17) 0.226(4) 0.081(10) Uiso d . 1 . . H
O14 0.05582(13) 0.34016(11) 0.1189(2) 0.0542(5) Uani d . 1 . . O

loop_
_atom_site_aniso_label
_atom_site_aniso_U_11
_atom_site_aniso_U_22
_atom_site_aniso_U_33
_atom_site_aniso_U_12
_atom_site_aniso_U_13
_atom_site_aniso_U_23
N1 0.0360(10) 0.0435(13) 0.0554(14) -0.0102(10) -0.0058(11) 0.0014(11)
C2 0.0370(13) 0.0454(15) 0.0443(15) -0.0012(11) -0.0008(12) 0.0048(13)
C3 0.0327(11) 0.0395(14) 0.0405(14) 0.0006(11) -0.0035(10) -0.0041(11)
C4 0.0398(14) 0.0422(15) 0.0499(16) -0.0025(13) 0.0012(12) -0.0013(14)
C5 0.0510(15) 0.0490(17) 0.0471(16) 0.0045(14) 0.0024(14) 0.0040(14)
C6 0.0562(16) 0.0562(18) 0.0441(16) 0.0090(15) -0.0063(14) -0.0083(15)
C7 0.0422(14) 0.0463(17) 0.0573(17) -0.0010(13) -0.0107(13) -0.0103(14)
C8 0.0327(11) 0.0394(14) 0.0450(14) 0.0007(11) -0.0010(11) -0.0040(12)
C9 0.0280(11) 0.0336(13) 0.0431(13) 0.0023(11) 0.0006(11) -0.0052(11)
C10 0.0388(13) 0.0375(14) 0.0438(15) 0.0028(11) -0.0040(11) -0.0026(12)
C11 0.0400(13) 0.0436(15) 0.0357(14) -0.0031(12) -0.0049(11) -0.0036(12)
C12 0.0396(13) 0.0366(13) 0.0432(14) -0.0001(12) -0.0046(12) -0.0040(13)
N13 0.0520(13) 0.0500(15) 0.0489(15) -0.0149(12) -0.0115(12) 0.0023(12)
O14 0.0627(12) 0.0513(12) 0.0487(11) -0.0125(9) -0.0154(10) 0.0037(9)

loop_
_atom_type_symbol
_atom_type_description
_atom_type_scat_dispersion_real
_atom_type_scat_dispersion_imag
_atom_type_scat_source
C C 0.0033 0.0016 'International Tables Vol C Tables 4.2.6.8 and 6.1.1.4'
H H 0.0000 0.0000 'International Tables Vol C Tables 4.2.6.8 and 6.1.1.4'
N N 0.0061 0.0033 'International Tables Vol C Tables 4.2.6.8 and 6.1.1.4'
O O 0.0106 0.0060 'International Tables Vol C Tables 4.2.6.8 and 6.1.1.4'

loop_
_geom_angle_atom_site_label_1
_geom_angle_atom_site_label_2
_geom_angle_atom_site_label_3
_geom_angle
_geom_angle_publ_flag
C2 N1 C8 108.9(2) y
C2 N1 H1 125.8(17) ?
C8 N1 H1 123.1(17) ?
N1 C2 C3 110.6(2) y
N1 C2 H2 119.9(14) ?
C3 C2 H2 129.5(14) ?
C2 C3 C10 122.6(2) y
C2 C3 C9 106.0(2) y
C10 C3 C9 131.2(2) y
C5 C4 C9 119.4(2) y
C5 C4 H4 118.9(13) ?
C9 C4 H4 121.7(13) ?
C4 C5 C6 121.3(3) y
C4 C5 H5 116.7(15) ?
C6 C5 H5 122.1(15) ?
C7 C6 C5 121.1(3) y
C7 C6 H6 120.2(16) ?
C5 C6 H6 118.7(16) ?
C6 C7 C8 117.4(3) y
C6 C7 H7 125.6(17) ?
C8 C7 H7 116.9(16) ?
N1 C8 C7 129.1(2) y
N1 C8 C9 107.9(2) y
C7 C8 C9 123.0(2) y
C4 C9 C8 117.9(2) y
C4 C9 C3 135.5(2) y
C8 C9 C3 106.6(2) y
C11 C10 C3 128.9(3) y
C11 C10 H10 115.1(13) ?
C3 C10 H10 115.9(13) ?
C10 C11 C12 121.2(2) y
C10 C11 H11 123.0(14) ?
C12 C11 H11 115.9(14) ?
O14 C12 N13 121.5(2) y
O14 C12 C11 122.8(2) y
N13 C12 C11 115.7(2) y
C12 N13 H13A 122.7(16) ?
C12 N13 H13B 117.1(18) ?
H13A N13 H13B 120(2) ?

loop_
_geom_bond_atom_site_label_1
_geom_bond_atom_site_label_2
_geom_bond_site_symmetry_2
_geom_bond_distance
_geom_bond_publ_flag
N1 C2 . 1.357(3) y
N1 C8 . 1.381(3) y
N1 H1 . 0.90(3) ?
C2 C3 . 1.375(3) y
C2 H2 . 0.97(2) ?
C3 C10 . 1.442(3) y
C3 C9 . 1.447(3) y
C4 C5 . 1.382(4) y
C4 C9 . 1.397(3) y
C4 H4 . 0.99(2) ?
C5 C6 . 1.393(4) y
C5 H5 . 1.01(3) ?
C6 C7 . 1.372(4) y
C6 H6 . 0.99(2) ?
C7 C8 . 1.391(3) y
C7 H7 . 1.01(3) ?
C8 C9 . 1.408(3) y
C10 C11 . 1.329(3) y
C10 H10 . 0.99(2) ?
C11 C12 . 1.472(3) y
C11 H11 . 0.95(2) ?
C12 O14 . 1.238(3) y
C12 N13 . 1.336(3) y
N13 H13A . 0.94(3) ?
N13 H13B . 0.91(3) ?

loop_
_geom_hbond_atom_site_label_D
_geom_hbond_atom_site_label_H
_geom_hbond_atom_site_label_A
_geom_hbond_site_symmetry_A
_geom_hbond_distance_DH
_geom_hbond_distance_HA
_geom_hbond_distance_DA
_geom_hbond_angle_DHA
_geom_hbond_publ_flag
N1 H1 O14 4_565 0.90(3) 2.09(3) 2.945(3) 157(2) y
N13 H13A O14 7_566 0.94(3) 1.95(3) 2.892(3) 173(2) y

loop_
_geom_torsion_atom_site_label_1
_geom_torsion_atom_site_label_2
_geom_torsion_atom_site_label_3
_geom_torsion_atom_site_label_4
_geom_torsion
C8 N1 C2 C3 -1.3(3)
N1 C2 C3 C10 176.3(2)
N1 C2 C3 C9 1.0(3)
C9 C4 C5 C6 -0.5(4)
C4 C5 C6 C7 -0.5(4)
C5 C6 C7 C8 1.0(4)
C2 N1 C8 C7 -177.4(2)
C2 N1 C8 C9 1.0(3)
C6 C7 C8 N1 177.6(2)
C6 C7 C8 C9 -0.5(4)
C5 C4 C9 C8 0.9(3)
C5 C4 C9 C3 -177.1(2)
N1 C8 C9 C4 -178.9(2)
C7 C8 C9 C4 -0.4(3)
N1 C8 C9 C3 -0.3(2)
C7 C8 C9 C3 178.2(2)
C2 C3 C9 C4 177.8(3)
C10 C3 C9 C4 3.1(4)
C2 C3 C9 C8 -0.4(2)
C10 C3 C9 C8 -175.1(2)
C2 C3 C10 C11 -167.9(3)
C9 C3 C10 C11 6.1(4)
C3 C10 C11 C12 176.8(2)
C10 C11 C12 O14 -9.8(4)
C10 C11 C12 N13 170.7(2)

loop_
_cod_related_entry_id
_cod_related_entry_database
_cod_related_entry_code
1 ChemSpider 26269330
